data_1538419
loop_
_publ_author_name
'Hans, Marcus'
'Charpentier, Ma\"el'
'Huch, Volker'
'Jauch, Johann'
'Bruhn, Torsten'
'Bringmann, Gerhard'
'Quandt, Dietmar'

_publ_section_title
;
 Stereoisomeric Composition of Natural Myrtucommulone A.
;
_journal_issue 10
_journal_name_full 'Journal of natural products'
_journal_page_first 2381
_journal_page_last 2389
_journal_paper_doi 10.1021/acs.jnatprod.5b00358
_journal_volume 78
_journal_year 2015
_chemical_formula_moiety 'C24 H26 Br2 O6, 0.5(C H2 Cl2)'
_chemical_formula_sum 'C24.5 H27 Br2 Cl O6'
_chemical_formula_weight 612.73
_chemical_name_systematic
; 
 ? 
;
_space_group_IT_number 19
_symmetry_cell_setting orthorhombic
_symmetry_space_group_name_Hall 'P 2ac 2ab'
_symmetry_space_group_name_H-M 'P 21 21 21'
_atom_sites_solution_hydrogens geom
_atom_sites_solution_primary direct
_atom_sites_solution_secondary difmap
_audit_creation_method SHELXL-97
_cell_angle_alpha 90.00
_cell_angle_beta 90.00
_cell_angle_gamma 90.00
_cell_formula_units_Z 8
_cell_length_a 9.7566(2)
_cell_length_b 19.1985(4)
_cell_length_c 27.6028(5)
_cell_measurement_reflns_used 9249
_cell_measurement_temperature 123(2)
_cell_measurement_theta_max 27.02
_cell_measurement_theta_min 2.34
_cell_volume 5170.34(18)
_computing_cell_refinement 'Bruker SAINT'
_computing_data_collection 'Bruker APEX2'
_computing_data_reduction 'Bruker SAINT'
_computing_molecular_graphics 'Bruker SHELXTL'
_computing_publication_material 'Bruker SHELXTL'
_computing_structure_refinement 'SHELXL-97 (Sheldrick, 2008)'
_computing_structure_solution 'SHELXS-97 (Sheldrick, 2008)'
_diffrn_ambient_temperature 123(2)
_diffrn_measured_fraction_theta_full 0.998
_diffrn_measured_fraction_theta_max 0.998
_diffrn_measurement_device_type 'Bruker APEX-II CCD'
_diffrn_measurement_method '\f and \w scans'
_diffrn_radiation_monochromator graphite
_diffrn_radiation_source 'fine-focus sealed tube'
_diffrn_radiation_type MoK\a
_diffrn_radiation_wavelength 0.71073
_diffrn_reflns_av_R_equivalents 0.0316
_diffrn_reflns_av_sigmaI/netI 0.0333
_diffrn_reflns_limit_h_max 12
_diffrn_reflns_limit_h_min -11
_diffrn_reflns_limit_k_max 23
_diffrn_reflns_limit_k_min -23
_diffrn_reflns_limit_l_max 28
_diffrn_reflns_limit_l_min -34
_diffrn_reflns_number 38038
_diffrn_reflns_theta_full 26.37
_diffrn_reflns_theta_max 26.37
_diffrn_reflns_theta_min 1.29
_exptl_absorpt_coefficient_mu 3.276
_exptl_absorpt_correction_T_max 0.5932
_exptl_absorpt_correction_T_min 0.3345
_exptl_absorpt_correction_type multi-scan
_exptl_absorpt_process_details 'SADABS, BrukerAXS 2010'
_exptl_crystal_colour colourless
_exptl_crystal_density_diffrn 1.574
_exptl_crystal_density_method 'not measured'
_exptl_crystal_description cuboid
_exptl_crystal_F_000 2472
_exptl_crystal_size_max 0.43
_exptl_crystal_size_mid 0.26
_exptl_crystal_size_min 0.18
_refine_diff_density_max 0.764
_refine_diff_density_min -1.436
_refine_diff_density_rms 0.125
_refine_ls_abs_structure_details 'Flack H D (1983), Acta Cryst. A39, 876-881'
_refine_ls_abs_structure_Flack 0.004(8)
_refine_ls_extinction_method none
_refine_ls_goodness_of_fit_ref 1.097
_refine_ls_hydrogen_treatment mixed
_refine_ls_matrix_type full
_refine_ls_number_parameters 650
_refine_ls_number_reflns 10541
_refine_ls_number_restraints 217
_refine_ls_restrained_S_all 1.098
_refine_ls_R_factor_all 0.0487
_refine_ls_R_factor_gt 0.0436
_refine_ls_shift/su_max 1.525
_refine_ls_shift/su_mean 0.014
_refine_ls_structure_factor_coef Fsqd
_refine_ls_weighting_details 'calc w=1/[\s^2^(Fo^2^)+(0.0789P)^2^+8.6723P] where P=(Fo^2^+2Fc^2^)/3'
_refine_ls_weighting_scheme calc
_refine_ls_wR_factor_gt 0.1275
_refine_ls_wR_factor_ref 0.1305
_reflns_number_gt 9728
_reflns_number_total 10541
_reflns_threshold_expression >2sigma(I)
_cod_data_source_file np5b00358_si_002.cif
_cod_data_source_block sh3343
_cod_depositor_comments
;
The following automatic conversions were performed:

'_symmetry_cell_setting' value 'Orthorhombic' changed to
'orthorhombic' according to
/usr/data/users/saulius/crontab/automatic-downloads/rss-feeds/ACS/lib/dictionaries/cif_core.dic
dictionary named 'cif_core.dic' version 2.4.2 from 2011-04-26.

Automatic conversion script
Id: cif_fix_values 3271 2015-04-21 07:52:19Z andrius 

 Adding full bibliography for 1538419--1538420.cif.
;
_cod_original_sg_symbol_H-M P2(1)2(1)2(1)
_cod_original_formula_sum 'C24.50 H27 Br2 Cl O6'
_cod_database_code 1538419

loop_
_symmetry_equiv_pos_as_xyz
'x, y, z'
'-x+1/2, -y, z+1/2'
'-x, y+1/2, -z+1/2'
'x+1/2, -y+1/2, -z'

loop_
_atom_site_label
_atom_site_type_symbol
_atom_site_fract_x
_atom_site_fract_y
_atom_site_fract_z
_atom_site_U_iso_or_equiv
_atom_site_adp_type
_atom_site_occupancy
_atom_site_symmetry_multiplicity
_atom_site_calc_flag
_atom_site_refinement_flags
_atom_site_disorder_assembly
_atom_site_disorder_group
Br1 Br 0.67729(5) 0.30764(2) 0.884049(15) 0.01571(11) Uani 1 1 d U . .
Br2A Br 0.68097(10) 0.66181(4) 0.84422(2) 0.0470(3) Uani 0.889(3) 1 d PU A 1
Br2B Br 0.6018(12) 0.6798(5) 0.8135(6) 0.096(3) Uani 0.111(3) 1 d PU A 2
O1 O 0.4436(3) 0.59371(15) 0.91278(11) 0.0124(6) Uani 1 1 d U . .
O2 O 0.0731(4) 0.7067(2) 0.98727(14) 0.0348(10) Uani 1 1 d U . .
O3 O 0.3306(4) 0.54325(17) 1.07428(11) 0.0207(7) Uani 1 1 d U . .
O4 O 0.5912(4) 0.41764(18) 0.80757(11) 0.0197(7) Uani 1 1 d U . .
O5 O 0.3871(4) 0.56627(19) 0.80533(12) 0.0209(7) Uani 1 1 d U . .
O6 O 0.6304(3) 0.38742(16) 0.98143(11) 0.0134(7) Uani 1 1 d U . .
C1 C 0.5321(5) 0.5083(2) 0.86082(15) 0.0112(8) Uani 1 1 d U . .
C2 C 0.5082(4) 0.5296(2) 0.90801(15) 0.0101(8) Uani 1 1 d U . .
C3 C 0.5426(5) 0.4915(2) 0.94859(15) 0.0089(8) Uani 1 1 d U . .
C4 C 0.5943(4) 0.4239(2) 0.94115(15) 0.0101(8) Uani 1 1 d U . .
C5 C 0.6105(5) 0.3987(2) 0.89407(16) 0.0115(8) Uani 1 1 d U . .
C6 C 0.5802(5) 0.4407(2) 0.85387(15) 0.0125(9) Uani 1 1 d U . .
C7 C 0.5264(5) 0.5228(2) 0.99806(14) 0.0097(8) Uani 1 1 d U . .
H7 H 0.5036 0.4845 1.0212 0.012 Uiso 1 1 calc R . .
C8 C 0.4058(4) 0.5728(2) 0.99672(15) 0.0101(8) Uani 1 1 d U . .
C9 C 0.3735(5) 0.6053(2) 0.95479(15) 0.0105(8) Uani 1 1 d U . .
C10 C 0.2620(5) 0.6584(2) 0.94604(15) 0.0114(8) Uani 1 1 d U . .
C11 C 0.1727(5) 0.6696(2) 0.99066(16) 0.0169(9) Uani 1 1 d U . .
C12 C 0.2072(5) 0.6375(2) 1.03948(16) 0.0145(9) Uani 1 1 d U . .
C13 C 0.3175(5) 0.5806(2) 1.03852(15) 0.0131(8) Uani 1 1 d U . .
C14 C 0.5042(5) 0.5560(2) 0.81807(15) 0.0147(9) Uani 1 1 d U A .
C15 C 0.6252(6) 0.5922(3) 0.79371(18) 0.0240(11) Uani 1 1 d DU . .
C16A C 0.5835(8) 0.6334(4) 0.7496(2) 0.0345(15) Uani 0.889(3) 1 d PDU A 1
H16A H 0.6652 0.6532 0.7342 0.052 Uiso 0.889(3) 1 calc PR A 1
H16B H 0.5216 0.6712 0.7593 0.052 Uiso 0.889(3) 1 calc PR A 1
H16C H 0.5365 0.6028 0.7266 0.052 Uiso 0.889(3) 1 calc PR A 1
C17A C 0.7518(7) 0.5499(4) 0.7848(3) 0.0374(17) Uani 0.889(3) 1 d PU A 1
H17A H 0.7306 0.5118 0.7624 0.056 Uiso 0.889(3) 1 calc PR A 1
H17B H 0.7847 0.5306 0.8156 0.056 Uiso 0.889(3) 1 calc PR A 1
H17C H 0.8230 0.5796 0.7707 0.056 Uiso 0.889(3) 1 calc PR A 1
C16B C 0.596(6) 0.577(3) 0.7408(7) 0.041(5) Uani 0.111(3) 1 d PDU A 2
H16D H 0.6755 0.5903 0.7212 0.062 Uiso 0.111(3) 1 calc PR A 2
H16E H 0.5161 0.6047 0.7304 0.062 Uiso 0.111(3) 1 calc PR A 2
H16F H 0.5762 0.5277 0.7366 0.062 Uiso 0.111(3) 1 calc PR A 2
C17B C 0.7677(19) 0.575(3) 0.8124(18) 0.029(4) Uani 0.111(3) 1 d PDU A 2
H17D H 0.7829 0.5243 0.8099 0.043 Uiso 0.111(3) 1 calc PR A 2
H17E H 0.7756 0.5891 0.8463 0.043 Uiso 0.111(3) 1 calc PR A 2
H17F H 0.8363 0.5992 0.7929 0.043 Uiso 0.111(3) 1 calc PR A 2
C18 C 0.6625(5) 0.5576(2) 1.01526(16) 0.0151(9) Uani 1 1 d U . .
H18 H 0.7341 0.5203 1.0153 0.018 Uiso 1 1 calc R . .
C19 C 0.7133(5) 0.6147(3) 0.98190(18) 0.0201(10) Uani 1 1 d U . .
H19A H 0.6467 0.6529 0.9814 0.030 Uiso 1 1 calc R . .
H19B H 0.7242 0.5960 0.9491 0.030 Uiso 1 1 calc R . .
H19C H 0.8018 0.6320 0.9936 0.030 Uiso 1 1 calc R . .
C20 C 0.6502(6) 0.5841(2) 1.06772(16) 0.0199(10) Uani 1 1 d U . .
H20A H 0.7404 0.5993 1.0792 0.030 Uiso 1 1 calc R . .
H20B H 0.6164 0.5465 1.0885 0.030 Uiso 1 1 calc R . .
H20C H 0.5861 0.6233 1.0688 0.030 Uiso 1 1 calc R . .
C21 C 0.1684(6) 0.6341(2) 0.90430(17) 0.0191(10) Uani 1 1 d U . .
H21A H 0.1327 0.5876 0.9116 0.029 Uiso 1 1 calc R . .
H21B H 0.2211 0.6326 0.8741 0.029 Uiso 1 1 calc R . .
H21C H 0.0919 0.6668 0.9007 0.029 Uiso 1 1 calc R . .
C22 C 0.3291(6) 0.7289(2) 0.93217(18) 0.0187(9) Uani 1 1 d U . .
H22A H 0.2575 0.7641 0.9276 0.028 Uiso 1 1 calc R . .
H22B H 0.3811 0.7234 0.9020 0.028 Uiso 1 1 calc R . .
H22C H 0.3910 0.7438 0.9581 0.028 Uiso 1 1 calc R . .
C23 C 0.0755(6) 0.6087(3) 1.0624(2) 0.0291(12) Uani 1 1 d U . .
H23A H 0.0052 0.6451 1.0628 0.044 Uiso 1 1 calc R . .
H23B H 0.0946 0.5936 1.0957 0.044 Uiso 1 1 calc R . .
H23C H 0.0428 0.5689 1.0434 0.044 Uiso 1 1 calc R . .
C24 C 0.2666(7) 0.6969(3) 1.07153(19) 0.0286(12) Uani 1 1 d U . .
H24A H 0.3561 0.7112 1.0588 0.043 Uiso 1 1 calc R . .
H24B H 0.2773 0.6802 1.1049 0.043 Uiso 1 1 calc R . .
H24C H 0.2039 0.7368 1.0711 0.043 Uiso 1 1 calc R . .
Br3 Br -0.23517(7) 0.03799(3) 0.80309(2) 0.03939(18) Uani 1 1 d U . .
Br4 Br 0.17601(6) 0.31827(3) 0.739573(19) 0.03417(15) Uani 1 1 d U . .
O7 O 0.0360(3) 0.31191(16) 0.84576(11) 0.0126(6) Uani 1 1 d U . .
O8 O 0.0947(6) 0.4847(2) 0.96422(16) 0.0461(13) Uani 1 1 d U . .
O9 O 0.0982(5) 0.25209(19) 1.00912(13) 0.0360(11) Uani 1 1 d U . .
O10 O -0.2273(4) 0.17346(18) 0.74041(12) 0.0234(8) Uani 1 1 d U . .
O11 O -0.1910(5) 0.3471(2) 0.76989(13) 0.0346(10) Uani 1 1 d U . .
O12 O -0.0596(4) 0.07933(17) 0.89207(12) 0.0211(8) Uani 1 1 d U . .
C25 C -0.0877(5) 0.2405(2) 0.79189(16) 0.0139(9) Uani 1 1 d U . .
C26 C -0.0159(4) 0.2458(2) 0.83549(16) 0.0107(8) Uani 1 1 d U . .
C27 C -0.0011(5) 0.1927(2) 0.86781(15) 0.0125(8) Uani 1 1 d U . .
C28 C -0.0702(5) 0.1297(2) 0.85835(17) 0.0157(9) Uani 1 1 d U . .
C29 C -0.1457(5) 0.1234(2) 0.81587(17) 0.0196(10) Uani 1 1 d U . .
C30 C -0.1540(5) 0.1778(2) 0.78231(16) 0.0165(9) Uani 1 1 d U . .
C31 C 0.0891(5) 0.2016(2) 0.91232(16) 0.0140(9) Uani 1 1 d U . .
H31 H 0.0495 0.1735 0.9394 0.017 Uiso 1 1 calc R . .
C32 C 0.0838(5) 0.2775(2) 0.92601(16) 0.0128(9) Uani 1 1 d U . .
C33 C 0.0662(4) 0.3277(2) 0.89281(15) 0.0108(8) Uani 1 1 d U . .
C34 C 0.0837(5) 0.4049(2) 0.89913(17) 0.0141(9) Uani 1 1 d U . .
C35 C 0.1031(5) 0.4251(2) 0.95244(17) 0.0192(10) Uani 1 1 d U . .
C36 C 0.1368(5) 0.3708(2) 0.99103(17) 0.0169(10) Uani 1 1 d U . .
C37 C 0.1026(5) 0.2963(2) 0.97691(16) 0.0176(10) Uani 1 1 d U . .
C38 C -0.1053(5) 0.3040(2) 0.76036(15) 0.0150(9) Uani 1 1 d U . .
C39 C -0.0163(5) 0.3158(3) 0.71553(16) 0.0185(10) Uani 1 1 d U . .
C40 C -0.0425(8) 0.3851(4) 0.6922(2) 0.0442(17) Uani 1 1 d U . .
H40A H 0.0130 0.3892 0.6628 0.066 Uiso 1 1 calc R . .
H40B H -0.0176 0.4224 0.7148 0.066 Uiso 1 1 calc R . .
H40C H -0.1398 0.3890 0.6839 0.066 Uiso 1 1 calc R . .
C41 C -0.0249(8) 0.2572(4) 0.6797(2) 0.0429(17) Uani 1 1 d U . .
H41A H -0.1209 0.2496 0.6707 0.064 Uiso 1 1 calc R . .
H41B H 0.0123 0.2147 0.6943 0.064 Uiso 1 1 calc R . .
H41C H 0.0283 0.2691 0.6507 0.064 Uiso 1 1 calc R . .
C42 C 0.2399(5) 0.1789(2) 0.90435(16) 0.0161(9) Uani 1 1 d U . .
H42 H 0.2893 0.1869 0.9356 0.019 Uiso 1 1 calc R . .
C43 C 0.3142(6) 0.2214(3) 0.8658(2) 0.0256(11) Uani 1 1 d U . .
H43A H 0.4087 0.2047 0.8627 0.038 Uiso 1 1 calc R . .
H43B H 0.3148 0.2706 0.8752 0.038 Uiso 1 1 calc R . .
H43C H 0.2669 0.2162 0.8347 0.038 Uiso 1 1 calc R . .
C44 C 0.2523(6) 0.1009(2) 0.8927(2) 0.0261(11) Uani 1 1 d U . .
H44A H 0.2021 0.0907 0.8628 0.039 Uiso 1 1 calc R . .
H44B H 0.2136 0.0737 0.9194 0.039 Uiso 1 1 calc R . .
H44C H 0.3491 0.0888 0.8885 0.039 Uiso 1 1 calc R . .
C45 C -0.0394(6) 0.4452(3) 0.8786(2) 0.0277(12) Uani 1 1 d U . .
H45A H -0.0500 0.4343 0.8441 0.041 Uiso 1 1 calc R . .
H45B H -0.0240 0.4953 0.8825 0.041 Uiso 1 1 calc R . .
H45C H -0.1227 0.4317 0.8960 0.041 Uiso 1 1 calc R . .
C46 C 0.2141(5) 0.4279(3) 0.87135(18) 0.0212(10) Uani 1 1 d U . .
H46A H 0.2934 0.4019 0.8836 0.032 Uiso 1 1 calc R . .
H46B H 0.2291 0.4778 0.8762 0.032 Uiso 1 1 calc R . .
H46C H 0.2024 0.4183 0.8367 0.032 Uiso 1 1 calc R . .
C47 C 0.2939(6) 0.3699(4) 0.9968(3) 0.0438(17) Uani 1 1 d U . .
H47A H 0.3187 0.3410 1.0247 0.066 Uiso 1 1 calc R . .
H47B H 0.3270 0.4176 1.0020 0.066 Uiso 1 1 calc R . .
H47C H 0.3358 0.3507 0.9675 0.066 Uiso 1 1 calc R . .
C48 C 0.0690(9) 0.3911(3) 1.0394(2) 0.0447(18) Uani 1 1 d U . .
H48A H -0.0304 0.3945 1.0350 0.067 Uiso 1 1 calc R . .
H48B H 0.1050 0.4361 1.0502 0.067 Uiso 1 1 calc R . .
H48C H 0.0893 0.3555 1.0639 0.067 Uiso 1 1 calc R . .
C49 C 0.4848(12) 0.3971(6) 0.6980(4) 0.082(3) Uani 1 1 d U . .
H49A H 0.4698 0.4087 0.7326 0.098 Uiso 1 1 calc R . .
H49B H 0.3948 0.3976 0.6815 0.098 Uiso 1 1 calc R . .
Cl1 Cl 0.5933(3) 0.45954(15) 0.67150(10) 0.0764(6) Uani 1 1 d U . .
Cl2 Cl 0.5576(4) 0.31359(17) 0.69349(17) 0.1178(12) Uani 1 1 d U . .

loop_
_atom_site_aniso_label
_atom_site_aniso_U_11
_atom_site_aniso_U_22
_atom_site_aniso_U_33
_atom_site_aniso_U_23
_atom_site_aniso_U_13
_atom_site_aniso_U_12
Br1 0.0222(2) 0.01083(19) 0.01407(19) -0.00064(16) 0.00483(18) 0.00489(18)
Br2A 0.0649(6) 0.0472(5) 0.0287(4) -0.0009(3) 0.0074(4) -0.0385(4)
Br2B 0.082(6) 0.050(4) 0.155(8) -0.007(5) 0.031(6) -0.018(4)
O1 0.0139(16) 0.0101(14) 0.0131(14) 0.0015(12) 0.0022(12) 0.0039(12)
O2 0.033(2) 0.050(3) 0.0216(18) 0.0046(18) 0.0020(16) 0.028(2)
O3 0.0249(18) 0.0220(17) 0.0151(15) 0.0069(13) 0.0067(14) 0.0113(16)
O4 0.028(2) 0.0208(17) 0.0102(15) -0.0021(13) 0.0005(14) 0.0091(15)
O5 0.0228(18) 0.0250(18) 0.0150(16) 0.0031(14) -0.0051(14) 0.0062(15)
O6 0.0196(17) 0.0110(15) 0.0097(14) 0.0026(12) -0.0008(12) 0.0045(12)
C1 0.011(2) 0.014(2) 0.0085(18) 0.0025(15) -0.0007(17) 0.0001(17)
C2 0.011(2) 0.0075(19) 0.0119(18) 0.0010(16) 0.0001(16) -0.0025(16)
C3 0.008(2) 0.0109(19) 0.0080(18) 0.0034(15) 0.0039(16) -0.0017(16)
C4 0.006(2) 0.012(2) 0.0118(19) 0.0035(16) 0.0016(16) 0.0016(16)
C5 0.010(2) 0.0111(19) 0.014(2) -0.0029(15) 0.0020(17) 0.0053(17)
C6 0.009(2) 0.017(2) 0.011(2) -0.0011(16) 0.0031(16) 0.0012(17)
C7 0.011(2) 0.009(2) 0.0087(18) 0.0012(15) -0.0026(16) 0.0050(16)
C8 0.011(2) 0.0055(18) 0.0141(19) -0.0023(15) -0.0027(16) 0.0020(16)
C9 0.013(2) 0.0081(18) 0.0105(19) -0.0015(15) 0.0013(16) 0.0006(16)
C10 0.011(2) 0.0103(19) 0.0129(18) -0.0021(15) 0.0001(17) 0.0012(17)
C11 0.017(2) 0.017(2) 0.017(2) 0.0000(17) -0.0030(19) 0.008(2)
C12 0.017(2) 0.012(2) 0.014(2) 0.0002(16) 0.0047(17) 0.0056(17)
C13 0.015(2) 0.0094(19) 0.0145(19) -0.0008(15) -0.0012(18) 0.0003(18)
C14 0.022(2) 0.015(2) 0.0079(18) -0.0015(16) 0.0036(18) 0.0056(18)
C15 0.026(3) 0.028(3) 0.018(2) 0.0065(19) 0.004(2) -0.001(2)
C16A 0.037(4) 0.043(4) 0.024(3) 0.020(3) 0.002(3) -0.004(3)
C17A 0.029(3) 0.036(4) 0.048(4) 0.022(3) 0.029(3) 0.009(3)
C16B 0.038(10) 0.059(10) 0.027(6) 0.028(7) 0.012(7) -0.007(10)
C17B 0.021(6) 0.038(9) 0.028(10) 0.035(9) 0.026(8) -0.013(8)
C18 0.015(2) 0.015(2) 0.015(2) -0.0011(16) -0.0033(19) -0.0010(18)
C19 0.018(3) 0.021(2) 0.022(2) 0.0035(19) -0.0076(19) -0.0106(19)
C20 0.028(3) 0.016(2) 0.015(2) -0.0033(17) -0.006(2) -0.002(2)
C21 0.022(2) 0.015(2) 0.020(2) 0.0012(17) -0.008(2) 0.006(2)
C22 0.021(2) 0.010(2) 0.025(2) 0.0011(17) -0.003(2) 0.0008(19)
C23 0.023(3) 0.027(3) 0.037(3) 0.014(2) 0.012(2) 0.010(2)
C24 0.043(3) 0.015(2) 0.028(3) -0.007(2) -0.012(2) 0.011(2)
Br3 0.0583(4) 0.0243(3) 0.0356(3) 0.0083(2) -0.0266(3) -0.0263(3)
Br4 0.0205(3) 0.0549(4) 0.0272(3) 0.0054(2) 0.0037(2) -0.0048(3)
O7 0.0162(15) 0.0079(13) 0.0138(14) 0.0016(12) -0.0016(12) -0.0020(12)
O8 0.095(4) 0.0122(18) 0.031(2) -0.0011(16) -0.002(2) -0.001(2)
O9 0.075(3) 0.0143(17) 0.0189(19) 0.0007(15) -0.011(2) -0.003(2)
O10 0.0272(19) 0.0252(18) 0.0179(15) 0.0026(14) -0.0117(14) -0.0105(15)
O11 0.046(3) 0.038(2) 0.0200(17) 0.0120(16) 0.0156(17) 0.027(2)
O12 0.030(2) 0.0140(16) 0.0189(17) 0.0059(13) -0.0059(15) -0.0099(14)
C25 0.011(2) 0.017(2) 0.014(2) -0.0001(17) 0.0000(17) -0.0008(17)
C26 0.008(2) 0.0093(19) 0.015(2) -0.0015(16) -0.0002(16) -0.0019(16)
C27 0.015(2) 0.0109(19) 0.0120(19) -0.0020(16) -0.0010(16) -0.0026(17)
C28 0.018(2) 0.013(2) 0.016(2) 0.0003(17) 0.0004(18) -0.0027(18)
C29 0.024(3) 0.014(2) 0.021(2) 0.0005(17) -0.0075(19) -0.0076(19)
C30 0.019(2) 0.016(2) 0.0146(19) -0.0004(17) -0.0051(18) -0.0011(18)
C31 0.020(2) 0.010(2) 0.0113(19) -0.0001(16) -0.0052(17) -0.0015(18)
C32 0.013(2) 0.0098(19) 0.016(2) 0.0012(16) -0.0013(17) -0.0038(17)
C33 0.009(2) 0.0116(19) 0.0115(19) -0.0009(15) -0.0018(16) -0.0020(16)
C34 0.014(2) 0.008(2) 0.020(2) 0.0022(16) -0.0026(18) -0.0008(17)
C35 0.022(3) 0.014(2) 0.021(2) -0.0009(18) -0.0004(19) -0.0056(19)
C36 0.024(3) 0.014(2) 0.013(2) -0.0024(17) -0.0009(19) -0.0017(19)
C37 0.026(3) 0.012(2) 0.015(2) -0.0019(16) -0.0026(19) -0.0049(19)
C38 0.019(2) 0.016(2) 0.0100(18) -0.0008(17) -0.0017(17) 0.0024(19)
C39 0.016(2) 0.024(2) 0.016(2) 0.0015(19) 0.0044(18) 0.001(2)
C40 0.045(4) 0.053(4) 0.034(3) 0.029(3) 0.013(3) 0.008(3)
C41 0.046(4) 0.056(4) 0.027(3) -0.021(3) 0.019(3) -0.020(3)
C42 0.017(2) 0.013(2) 0.019(2) -0.0024(17) -0.0052(18) 0.0015(18)
C43 0.021(3) 0.022(2) 0.034(3) -0.001(2) 0.003(2) 0.002(2)
C44 0.032(3) 0.013(2) 0.034(3) -0.006(2) -0.005(2) 0.007(2)
C45 0.024(3) 0.013(2) 0.045(3) 0.000(2) -0.017(2) 0.003(2)
C46 0.022(3) 0.017(2) 0.024(2) 0.0019(19) 0.002(2) -0.0087(19)
C47 0.031(3) 0.045(4) 0.055(4) 0.021(3) -0.019(3) -0.021(3)
C48 0.083(5) 0.021(3) 0.030(3) 0.000(2) 0.023(3) -0.010(3)
C49 0.078(7) 0.087(6) 0.081(7) -0.008(6) -0.015(6) -0.004(5)
Cl1 0.0694(15) 0.0786(15) 0.0812(15) -0.0071(13) -0.0014(12) -0.0051(13)
Cl2 0.109(2) 0.0683(17) 0.176(4) -0.007(2) -0.006(2) -0.0065(17)

loop_
_atom_type_symbol
_atom_type_description
_atom_type_scat_dispersion_real
_atom_type_scat_dispersion_imag
_atom_type_scat_source
C C 0.0033 0.0016 'International Tables Vol C Tables 4.2.6.8 and 6.1.1.4'
H H 0.0000 0.0000 'International Tables Vol C Tables 4.2.6.8 and 6.1.1.4'
O O 0.0106 0.0060 'International Tables Vol C Tables 4.2.6.8 and 6.1.1.4'
Cl Cl 0.1484 0.1585 'International Tables Vol C Tables 4.2.6.8 and 6.1.1.4'
Br Br -0.2901 2.4595 'International Tables Vol C Tables 4.2.6.8 and 6.1.1.4'

loop_
_geom_angle_atom_site_label_1
_geom_angle_atom_site_label_2
_geom_angle_atom_site_label_3
_geom_angle
C9 O1 C2 116.9(3)
C2 C1 C6 117.5(4)
C2 C1 C14 121.5(4)
C6 C1 C14 121.0(4)
C3 C2 C1 124.5(4)
C3 C2 O1 120.2(4)
C1 C2 O1 115.3(4)
C2 C3 C4 117.3(4)
C2 C3 C7 120.0(4)
C4 C3 C7 122.7(4)
O6 C4 C5 123.6(4)
O6 C4 C3 116.6(4)
C5 C4 C3 119.7(4)
C4 C5 C6 120.9(4)
C4 C5 Br1 119.8(3)
C6 C5 Br1 119.3(3)
O4 C6 C1 117.4(4)
O4 C6 C5 122.7(4)
C1 C6 C5 119.8(4)
C3 C7 C8 108.2(3)
C3 C7 C18 111.0(4)
C8 C7 C18 113.4(3)
C3 C7 H7 108.0
C8 C7 H7 108.0
C18 C7 H7 108.0
C9 C8 C13 119.8(4)
C9 C8 C7 119.5(4)
C13 C8 C7 120.4(4)
C8 C9 O1 122.4(4)
C8 C9 C10 128.0(4)
O1 C9 C10 109.6(3)
C9 C10 C11 112.2(3)
C9 C10 C21 110.0(3)
C11 C10 C21 107.9(4)
C9 C10 C22 108.9(4)
C11 C10 C22 108.5(4)
C21 C10 C22 109.2(4)
O2 C11 C12 119.1(4)
O2 C11 C10 118.7(4)
C12 C11 C10 122.2(4)
C11 C12 C13 115.4(4)
C11 C12 C23 109.0(4)
C13 C12 C23 109.7(4)
C11 C12 C24 106.8(4)
C13 C12 C24 105.7(4)
C23 C12 C24 110.0(4)
O3 C13 C8 121.3(4)
O3 C13 C12 118.4(4)
C8 C13 C12 120.3(4)
O5 C14 C1 119.5(4)
O5 C14 C15 121.8(4)
C1 C14 C15 118.6(4)
C17A C15 C16A 112.0(5)
C17A C15 C16B 84(3)
C16A C15 C16B 43(2)
C17A C15 C17B 35(2)
C16A C15 C17B 129.5(14)
C16B C15 C17B 117(3)
C17A C15 C14 117.6(5)
C16A C15 C14 112.7(5)
C16B C15 C14 101(2)
C17B C15 C14 117.2(14)
C17A C15 Br2B 131.8(6)
C16A C15 Br2B 73.6(7)
C16B C15 Br2B 117(3)
C17B C15 Br2B 103(3)
C14 C15 Br2B 101.3(5)
C17A C15 Br2A 104.5(5)
C16A C15 Br2A 106.5(4)
C16B C15 Br2A 148(2)
C17B C15 Br2A 70(3)
C14 C15 Br2A 102.0(3)
Br2B C15 Br2A 36.3(5)
C15 C16A H16A 109.5
C15 C16A H16B 109.5
C15 C16A H16C 109.5
C15 C17A H17A 109.4
C15 C17A H17B 109.5
C15 C17A H17C 109.5
C15 C16B H16D 109.5
C15 C16B H16E 109.5
H16D C16B H16E 109.5
C15 C16B H16F 109.4
H16D C16B H16F 109.5
H16E C16B H16F 109.5
C15 C17B H17D 110.8
C15 C17B H17E 112.5
H17D C17B H17E 107.3
C15 C17B H17F 110.5
H17D C17B H17F 107.7
H17E C17B H17F 107.9
C19 C18 C20 111.0(4)
C19 C18 C7 113.7(4)
C20 C18 C7 111.2(4)
C19 C18 H18 106.8
C20 C18 H18 106.8
C7 C18 H18 106.8
C18 C19 H19A 109.5
C18 C19 H19B 109.5
H19A C19 H19B 109.5
C18 C19 H19C 109.5
H19A C19 H19C 109.5
H19B C19 H19C 109.5
C18 C20 H20A 109.5
C18 C20 H20B 109.5
H20A C20 H20B 109.5
C18 C20 H20C 109.5
H20A C20 H20C 109.5
H20B C20 H20C 109.5
C10 C21 H21A 109.5
C10 C21 H21B 109.5
H21A C21 H21B 109.5
C10 C21 H21C 109.5
H21A C21 H21C 109.5
H21B C21 H21C 109.5
C10 C22 H22A 109.5
C10 C22 H22B 109.5
H22A C22 H22B 109.5
C10 C22 H22C 109.5
H22A C22 H22C 109.5
H22B C22 H22C 109.5
C12 C23 H23A 109.5
C12 C23 H23B 109.5
H23A C23 H23B 109.5
C12 C23 H23C 109.5
H23A C23 H23C 109.5
H23B C23 H23C 109.5
C12 C24 H24A 109.5
C12 C24 H24B 109.5
H24A C24 H24B 109.5
C12 C24 H24C 109.5
H24A C24 H24C 109.5
H24B C24 H24C 109.5
C33 O7 C26 118.3(3)
C30 C25 C26 117.4(4)
C30 C25 C38 122.5(4)
C26 C25 C38 119.7(4)
C27 C26 O7 120.6(4)
C27 C26 C25 124.3(4)
O7 C26 C25 115.1(4)
C26 C27 C28 118.0(4)
C26 C27 C31 120.5(4)
C28 C27 C31 121.5(4)
O12 C28 C29 124.1(4)
O12 C28 C27 116.9(4)
C29 C28 C27 119.0(4)
C28 C29 C30 121.6(4)
C28 C29 Br3 118.6(3)
C30 C29 Br3 119.8(3)
O10 C30 C25 117.3(4)
O10 C30 C29 123.2(4)
C25 C30 C29 119.6(4)
C32 C31 C27 106.9(4)
C32 C31 C42 109.8(4)
C27 C31 C42 113.8(4)
C32 C31 H31 108.7
C27 C31 H31 108.7
C42 C31 H31 108.7
C33 C32 C37 119.6(4)
C33 C32 C31 121.9(4)
C37 C32 C31 118.4(4)
C32 C33 O7 121.1(4)
C32 C33 C34 128.0(4)
O7 C33 C34 110.7(4)
C33 C34 C35 112.0(4)
C33 C34 C45 111.4(4)
C35 C34 C45 108.9(4)
C33 C34 C46 108.4(4)
C35 C34 C46 107.6(4)
C45 C34 C46 108.4(4)
O8 C35 C36 118.7(4)
O8 C35 C34 119.7(5)
C36 C35 C34 121.6(4)
C37 C36 C35 114.6(4)
C37 C36 C47 103.6(4)
C35 C36 C47 107.1(4)
C37 C36 C48 111.5(4)
C35 C36 C48 109.8(4)
C47 C36 C48 109.9(5)
O9 C37 C32 121.3(4)
O9 C37 C36 118.1(4)
C32 C37 C36 120.5(4)
O11 C38 C25 120.5(4)
O11 C38 C39 118.0(4)
C25 C38 C39 121.5(4)
C40 C39 C41 111.9(5)
C40 C39 C38 112.5(4)
C41 C39 C38 113.0(4)
C40 C39 Br4 106.4(4)
C41 C39 Br4 106.8(4)
C38 C39 Br4 105.6(3)
C39 C40 H40A 109.5
C39 C40 H40B 109.5
H40A C40 H40B 109.5
C39 C40 H40C 109.5
H40A C40 H40C 109.5
H40B C40 H40C 109.5
C39 C41 H41A 109.5
C39 C41 H41B 109.5
H41A C41 H41B 109.5
C39 C41 H41C 109.5
H41A C41 H41C 109.5
H41B C41 H41C 109.5
C43 C42 C44 109.7(4)
C43 C42 C31 113.6(4)
C44 C42 C31 112.2(4)
C43 C42 H42 107.0
C44 C42 H42 107.0
C31 C42 H42 107.0
C42 C43 H43A 109.5
C42 C43 H43B 109.5
H43A C43 H43B 109.5
C42 C43 H43C 109.5
H43A C43 H43C 109.5
H43B C43 H43C 109.5
C42 C44 H44A 109.5
C42 C44 H44B 109.5
H44A C44 H44B 109.5
C42 C44 H44C 109.5
H44A C44 H44C 109.5
H44B C44 H44C 109.5
C34 C45 H45A 109.5
C34 C45 H45B 109.5
H45A C45 H45B 109.5
C34 C45 H45C 109.5
H45A C45 H45C 109.5
H45B C45 H45C 109.5
C34 C46 H46A 109.5
C34 C46 H46B 109.5
H46A C46 H46B 109.5
C34 C46 H46C 109.5
H46A C46 H46C 109.5
H46B C46 H46C 109.5
C36 C47 H47A 109.5
C36 C47 H47B 109.5
H47A C47 H47B 109.5
C36 C47 H47C 109.5
H47A C47 H47C 109.5
H47B C47 H47C 109.5
C36 C48 H48A 109.5
C36 C48 H48B 109.5
H48A C48 H48B 109.5
C36 C48 H48C 109.5
H48A C48 H48C 109.5
H48B C48 H48C 109.5
Cl2 C49 Cl1 110.4(7)
Cl2 C49 H49A 109.6
Cl1 C49 H49A 109.6
Cl2 C49 H49B 109.6
Cl1 C49 H49B 109.6
H49A C49 H49B 108.1

loop_
_geom_bond_atom_site_label_1
_geom_bond_atom_site_label_2
_geom_bond_distance
Br1 C5 1.886(4)
Br2A C15 2.007(6)
Br2B C15 1.784(11)
O1 C9 1.364(5)
O1 C2 1.389(5)
O2 C11 1.209(6)
O3 C13 1.226(5)
O4 C6 1.357(5)
O5 C14 1.212(6)
O6 C4 1.360(5)
C1 C2 1.385(6)
C1 C6 1.393(6)
C1 C14 1.518(6)
C2 C3 1.380(6)
C3 C4 1.408(6)
C3 C7 1.500(6)
C4 C5 1.395(6)
C5 C6 1.403(6)
C7 C8 1.519(6)
C7 C18 1.560(6)
C7 H7 1.0000
C8 C9 1.352(6)
C8 C13 1.447(6)
C9 C10 1.510(6)
C10 C11 1.524(6)
C10 C21 1.542(6)
C10 C22 1.552(6)
C11 C12 1.520(6)
C12 C13 1.534(6)
C12 C23 1.536(7)
C12 C24 1.555(7)
C14 C15 1.525(7)
C15 C17A 1.499(9)
C15 C16A 1.510(7)
C15 C16B 1.515(12)
C15 C17B 1.520(13)
C16A H16A 0.9800
C16A H16B 0.9800
C16A H16C 0.9800
C17A H17A 0.9800
C17A H17B 0.9800
C17A H17C 0.9800
C16B H16D 0.9800
C16B H16E 0.9800
C16B H16F 0.9800
C17B H17D 0.9972
C17B H17E 1.0002
C17B H17F 0.9966
C18 C19 1.515(6)
C18 C20 1.540(6)
C18 H18 1.0000
C19 H19A 0.9800
C19 H19B 0.9800
C19 H19C 0.9800
C20 H20A 0.9800
C20 H20B 0.9800
C20 H20C 0.9800
C21 H21A 0.9800
C21 H21B 0.9800
C21 H21C 0.9800
C22 H22A 0.9800
C22 H22B 0.9800
C22 H22C 0.9800
C23 H23A 0.9800
C23 H23B 0.9800
C23 H23C 0.9800
C24 H24A 0.9800
C24 H24B 0.9800
C24 H24C 0.9800
Br3 C29 1.890(5)
Br4 C39 1.991(5)
O7 C33 1.366(5)
O7 C26 1.395(5)
O8 C35 1.194(6)
O9 C37 1.230(6)
O10 C30 1.362(5)
O11 C38 1.205(6)
O12 C28 1.346(6)
C25 C30 1.392(6)
C25 C26 1.396(6)
C25 C38 1.509(6)
C26 C27 1.362(6)
C27 C28 1.410(6)
C27 C31 1.520(6)
C28 C29 1.390(7)
C29 C30 1.399(6)
C31 C32 1.506(6)
C31 C42 1.550(7)
C31 H31 1.0000
C32 C33 1.342(6)
C32 C37 1.462(6)
C33 C34 1.503(6)
C34 C35 1.533(7)
C34 C45 1.536(7)
C34 C46 1.550(7)
C35 C36 1.527(7)
C36 C37 1.519(6)
C36 C47 1.541(8)
C36 C48 1.541(7)
C38 C39 1.529(6)
C39 C40 1.499(8)
C39 C41 1.501(7)
C40 H40A 0.9800
C40 H40B 0.9800
C40 H40C 0.9800
C41 H41A 0.9800
C41 H41B 0.9800
C41 H41C 0.9800
C42 C43 1.525(7)
C42 C44 1.536(6)
C42 H42 1.0000
C43 H43A 0.9800
C43 H43B 0.9800
C43 H43C 0.9800
C44 H44A 0.9800
C44 H44B 0.9800
C44 H44C 0.9800
C45 H45A 0.9800
C45 H45B 0.9800
C45 H45C 0.9800
C46 H46A 0.9800
C46 H46B 0.9800
C46 H46C 0.9800
C47 H47A 0.9800
C47 H47B 0.9800
C47 H47C 0.9800
C48 H48A 0.9800
C48 H48B 0.9800
C48 H48C 0.9800
C49 Cl2 1.757(12)
C49 Cl1 1.760(12)
C49 H49A 0.9900
C49 H49B 0.9900
